data_2021588
loop_
_publ_author_name
'Zhou, Xin-Bo'
'Zhu, Jian-Rong'
'Liu, Ji-Yong'
'Jin, Zhi-Ping'
'Tang, Fei-Yu'
'Hu, Xiu-Rong'

_publ_section_title
;
 Crystal structures and properties of two hydrated conglomerate forms of
 the heart-rate-lowering agent ivabradine hydrochloride
;
_journal_coeditor_code QF3025
_journal_issue 5
_journal_name_full 'Acta Crystallographica Section C'
_journal_page_first 545
_journal_page_last 553
_journal_paper_doi 10.1107/S2053229619004819
_journal_volume 75
_journal_year 2019
_chemical_absolute_configuration ad
_chemical_formula_iupac 'C27 H37 N2 O5 +, Cl -, 0.5H2 O'
_chemical_formula_moiety 'C27 H37 N2 O5 +, Cl -, 0.5(H2 O)'
_chemical_formula_sum 'C27 H38 Cl N2 O5.5'
_chemical_formula_weight 514.04
_chemical_name_common
;
Ivabradine hydrochloride hemihydrate
;
_chemical_name_systematic
'{[3,4-Dimethoxybicyclo[4.2.0]octa-1(6),2,4-trien-7-yl]methyl}[3-(7,8-dimethoxy-2-oxo-2,3,4,5-tetrahydro-1<i>H</i>-3-benzazepin-3-yl)propyl]methylazanium hemihydrate'
_space_group_crystal_system monoclinic
_space_group_IT_number 4
_space_group_name_Hall 'P 2yb'
_space_group_name_H-M_alt 'P 1 21 1'
_symmetry_space_group_name_Hall 'P 2yb'
_symmetry_space_group_name_H-M 'P 1 21 1'
_atom_sites_solution_hydrogens mixed
_atom_sites_solution_primary dual
_audit_creation_method
;
Olex2 1.2
(compiled 2018.05.29 svn.r3508 for OlexSys, GUI svn.r5506)
;
_cell_angle_alpha 90
_cell_angle_beta 98.144(2)
_cell_angle_gamma 90
_cell_formula_units_Z 4
_cell_length_a 5.48740(10)
_cell_length_b 43.4767(7)
_cell_length_c 11.4892(2)
_cell_measurement_reflns_used 13189
_cell_measurement_temperature 296(2)
_cell_measurement_theta_max 3.04
_cell_measurement_theta_min 67.49
_cell_volume 2713.38(8)
_computing_cell_refinement
;
CrysAlis PRO (Agilent, 2009)
;
_computing_data_collection
;
CrysAlis PRO (Agilent, 2009)
;
_computing_data_reduction
;
CrysAlis PRO (Agilent, 2009)
;
_computing_molecular_graphics
;
ORTEP-3 for Windows (Farrugia, 2012) and
DIAMOND (Brandenburg & Putz, 2005)
;
_computing_publication_material
;
OLEX2 (Dolomanov <i>et al.</i>,  2009)
;
_computing_structure_refinement
;
SHELXL (Sheldrick, 2015b)
;
_computing_structure_solution
;
SHELXT2018 (Sheldrick, 2015a)
;
_diffrn_ambient_temperature 296.15
_diffrn_detector_area_resol_mean 10.3592
_diffrn_measured_fraction_theta_full 0.993
_diffrn_measured_fraction_theta_max 0.993
_diffrn_measurement_device_type
;
Oxford Diffraction Xcalibur Atlas Gemini ultra
;
_diffrn_measurement_method '\w scans'
_diffrn_radiation_type CuK\a
_diffrn_radiation_wavelength 1.54184
_diffrn_reflns_av_R_equivalents 0.0354
_diffrn_reflns_av_unetI/netI 0.0299
_diffrn_reflns_limit_h_max 6
_diffrn_reflns_limit_h_min -5
_diffrn_reflns_limit_k_max 51
_diffrn_reflns_limit_k_min -51
_diffrn_reflns_limit_l_max 13
_diffrn_reflns_limit_l_min -13
_diffrn_reflns_number 30111
_diffrn_reflns_theta_full 67.609
_diffrn_reflns_theta_max 67.609
_diffrn_reflns_theta_min 3.887
_diffrn_source 'fine-focus sealed tube'
_exptl_absorpt_coefficient_mu 1.579
_exptl_absorpt_correction_T_max 0.7435
_exptl_absorpt_correction_T_min 0.5453
_exptl_absorpt_correction_type multi-scan
_exptl_absorpt_process_details
;
(ABSCOR; Higashi, 1995)
;
_exptl_crystal_colour colorless
_exptl_crystal_density_diffrn 1.258
_exptl_crystal_description chunk
_exptl_crystal_F_000 1100
_exptl_crystal_size_max 0.38
_exptl_crystal_size_mid 0.22
_exptl_crystal_size_min 0.19
_refine_diff_density_max 0.281
_refine_diff_density_min -0.172
_refine_ls_abs_structure_details
;
Flack <i>x</i> determined using 3869 quotients [(I+)-(I-)]/[(I+)+(I-)]
(Parsons <i>et al.</i>,  2013)
;
_refine_ls_abs_structure_Flack -0.019(7)
_refine_ls_extinction_method none
_refine_ls_goodness_of_fit_ref 1.040
_refine_ls_hydrogen_treatment constr
_refine_ls_matrix_type full
_refine_ls_number_parameters 650
_refine_ls_number_reflns 9744
_refine_ls_number_restraints 1
_refine_ls_restrained_S_all 1.040
_refine_ls_R_factor_all 0.0426
_refine_ls_R_factor_gt 0.0372
_refine_ls_shift/su_max 0.000
_refine_ls_shift/su_mean 0.000
_refine_ls_structure_factor_coef Fsqd
_refine_ls_weighting_details 'w=1/[\s^2^(Fo^2^)+(0.0475P)^2^+0.3577P] where P=(Fo^2^+2Fc^2^)/3'
_refine_ls_weighting_scheme calc
_refine_ls_wR_factor_gt 0.0919
_refine_ls_wR_factor_ref 0.0957
_reflns_number_gt 8864
_reflns_number_total 9744
_reflns_threshold_expression 'I > 2\s(I)'
_cod_data_source_file qf3025sup1.cif
_cod_data_source_block 1123_iva
_cod_depositor_comments
;
Adding full bibliography for 2021588--2021589.cif.

2019-09-07
Z value and formula fixed to values more according to usual
chemical conventions.                 miguel
;
_cod_original_formula_sum 'C54 H76 Cl2 N4 O11'
_cod_original_formula_weight 1028.08
_cod_original_formula_moiety '2(C27 H37 N2 O5 +), 2(Cl -), H2 O'
_cod_original_formula_iupac '2C27 H37 N2 O5 +, 2Cl -, H2 O'
_cod_original_formula_units_Z 2
_cod_database_code 2021588
_cod_database_fobs_code 2021588
_shelx_space_group_comment
;
The symmetry employed for this shelxl refinement is uniquely defined
by the following loop, which should always be used as a source of
symmetry information in preference to the above space-group names.
They are only intended as comments.
;
_shelx_estimated_absorpt_t_min 0.585
_shelx_estimated_absorpt_t_max 0.754

loop_
_space_group_symop_operation_xyz
'x, y, z'
'-x, y+1/2, -z'

loop_
_atom_site_type_symbol
_atom_site_label
_atom_site_fract_x
_atom_site_fract_y
_atom_site_fract_z
_atom_site_U_iso_or_equiv
_atom_site_adp_type
_atom_site_calc_flag
_atom_site_occupancy
Cl Cl1A -0.06631(16) 0.71114(3) 0.61783(8) 0.0634(2) Uani d 1
Cl Cl1B -0.33759(18) 0.77834(3) 0.11157(8) 0.0663(3) Uani d 1
O O1A 0.7874(6) 0.54551(6) 0.8390(3) 0.0713(8) Uani d 1
O O2A 1.0237(5) 0.57884(6) 0.7110(3) 0.0699(8) Uani d 1
O O3A 0.4428(5) 0.82055(6) 0.5716(2) 0.0619(7) Uani d 1
O O4A 0.6928(5) 0.96952(6) 0.5521(3) 0.0681(7) Uani d 1
O O5A 1.0510(5) 0.96837(6) 0.7267(2) 0.0588(6) Uani d 1
O O1B 0.1002(6) 0.97049(6) 0.2456(3) 0.0734(8) Uani d 1
O O2B 0.3470(6) 0.93905(6) 0.1156(3) 0.0702(8) Uani d 1
O O3B 0.0848(6) 0.68306(6) 0.1384(2) 0.0651(7) Uani d 1
O O4B 0.3930(5) 0.53529(6) 0.1536(3) 0.0709(8) Uani d 1
O O5B 0.7572(5) 0.53932(6) 0.3228(3) 0.0611(7) Uani d 1
O O6 0.1418(7) 0.81133(11) 0.0228(3) 0.1031(12) Uani d 1
H H6A 0.284455 0.813355 0.054391 0.155 Uiso d 1
H H6B 0.012735 0.807355 0.048111 0.155 Uiso d 1
N N1A 0.3583(5) 0.71549(6) 0.8201(2) 0.0415(5) Uani d 1
H H1A 0.228900 0.719819 0.754196 0.050 Uiso calc 1
N N1B 0.0225(5) 0.79109(6) 0.3388(2) 0.0416(6) Uani d 1
H H1B -0.095623 0.785806 0.269489 0.050 Uiso calc 1
N N2A 0.5582(5) 0.82578(6) 0.7663(2) 0.0442(6) Uani d 1
N N2B 0.2646(6) 0.68159(6) 0.3273(3) 0.0539(7) Uani d 1
C C1A 0.6165(6) 0.66897(7) 0.9012(3) 0.0451(7) Uani d 1
H H1AA 0.740557 0.682924 0.941916 0.054 Uiso calc 1
C C2A 0.4866(7) 0.64836(8) 0.9876(3) 0.0518(8) Uani d 1
H H2AA 0.544159 0.651926 1.070272 0.062 Uiso calc 1
H H2AB 0.308230 0.648431 0.971545 0.062 Uiso calc 1
C C3A 0.6077(6) 0.62108(8) 0.9351(3) 0.0479(7) Uani d 1
C C4A 0.6211(7) 0.58929(8) 0.9340(3) 0.0552(9) Uani d 1
H H4A 0.540841 0.577167 0.983414 0.066 Uiso calc 1
C C5A 0.7618(7) 0.57651(8) 0.8544(4) 0.0537(8) Uani d 1
C C6A 0.8870(6) 0.59502(8) 0.7819(3) 0.0513(8) Uani d 1
C C7A 0.8685(6) 0.62681(8) 0.7834(3) 0.0507(8) Uani d 1
H H7A 0.947694 0.639219 0.734490 0.061 Uiso calc 1
C C8A 0.7247(6) 0.63904(8) 0.8621(3) 0.0467(7) Uani d 1
C C9A 0.6216(10) 0.52578(10) 0.8877(6) 0.0863(15) Uani d 1
H H9AA 0.649291 0.527397 0.971882 0.129 Uiso calc 1
H H9AB 0.648096 0.504921 0.865107 0.129 Uiso calc 1
H H9AC 0.455320 0.531691 0.859041 0.129 Uiso calc 1
C C10A 1.1917(8) 0.59546(11) 0.6539(4) 0.0687(11) Uani d 1
H H10A 1.103488 0.609197 0.597539 0.103 Uiso calc 1
H H10B 1.287343 0.581427 0.614304 0.103 Uiso calc 1
H H10C 1.299145 0.607097 0.710764 0.103 Uiso calc 1
C C11A 0.4549(6) 0.68395(7) 0.7984(3) 0.0457(7) Uani d 1
H H11A 0.548543 0.685256 0.732981 0.055 Uiso calc 1
H H11B 0.315550 0.670539 0.774433 0.055 Uiso calc 1
C C12A 0.2398(7) 0.71743(9) 0.9286(3) 0.0546(8) Uani d 1
H H12A 0.122601 0.701044 0.928844 0.082 Uiso calc 1
H H12B 0.157025 0.736844 0.930456 0.082 Uiso calc 1
H H12C 0.363130 0.715664 0.996350 0.082 Uiso calc 1
C C13A 0.5495(6) 0.73994(7) 0.8174(3) 0.0451(7) Uani d 1
H H13A 0.650140 0.734878 0.757119 0.054 Uiso calc 1
H H13B 0.655902 0.740196 0.892389 0.054 Uiso calc 1
C C14A 0.4417(6) 0.77147(7) 0.7933(3) 0.0436(7) Uani d 1
H H14A 0.359878 0.778021 0.858622 0.052 Uiso calc 1
H H14B 0.320694 0.770990 0.723047 0.052 Uiso calc 1
C C15A 0.6458(6) 0.79396(7) 0.7766(3) 0.0453(7) Uani d 1
H H15A 0.775802 0.792358 0.843002 0.054 Uiso calc 1
H H15B 0.714818 0.788448 0.706285 0.054 Uiso calc 1
C C16A 0.4614(6) 0.83649(7) 0.6612(3) 0.0446(7) Uani d 1
C C17A 0.3699(6) 0.86941(8) 0.6562(3) 0.0507(8) Uani d 1
H H17A 0.251303 0.871449 0.710786 0.061 Uiso calc 1
H H17B 0.283051 0.873168 0.577921 0.061 Uiso calc 1
C C18A 0.5631(6) 0.89439(7) 0.6840(3) 0.0412(7) Uani d 1
C C19A 0.5444(6) 0.91978(8) 0.6073(3) 0.0491(8) Uani d 1
H H19A 0.419671 0.920092 0.543413 0.059 Uiso calc 1
C C20A 0.7051(6) 0.94411(8) 0.6241(3) 0.0479(7) Uani d 1
C C21A 0.8982(6) 0.94349(7) 0.7176(3) 0.0454(7) Uani d 1
C C22A 0.9158(6) 0.91884(7) 0.7935(3) 0.0431(7) Uani d 1
H H22A 1.041907 0.918625 0.856790 0.052 Uiso calc 1
C C23A 0.7502(6) 0.89394(7) 0.7791(3) 0.0389(6) Uani d 1
C C24A 0.7929(6) 0.86848(7) 0.8698(3) 0.0449(7) Uani d 1
H H24A 0.941148 0.857525 0.857566 0.054 Uiso calc 1
H H24B 0.824205 0.877917 0.946995 0.054 Uiso calc 1
C C25A 0.5887(6) 0.84513(7) 0.8712(3) 0.0453(7) Uani d 1
H H25A 0.625411 0.832220 0.940337 0.054 Uiso calc 1
H H25B 0.435529 0.855821 0.876501 0.054 Uiso calc 1
C C26A 0.4705(10) 0.97889(16) 0.4987(7) 0.122(3) Uani d 1
H H26A 0.421114 0.966422 0.430436 0.183 Uiso calc 1
H H26B 0.480227 1.000015 0.475395 0.183 Uiso calc 1
H H26C 0.351856 0.976917 0.552117 0.183 Uiso calc 1
C C27A 1.2529(7) 0.96835(9) 0.8181(4) 0.0610(9) Uani d 1
H H27A 1.193571 0.967479 0.892674 0.091 Uiso calc 1
H H27B 1.347430 0.986788 0.813711 0.091 Uiso calc 1
H H27C 1.354837 0.950761 0.809765 0.091 Uiso calc 1
C C1B -0.0749(6) 0.84631(8) 0.2808(3) 0.0504(8) Uani d 1
H H1BA -0.199238 0.838466 0.218217 0.060 Uiso calc 1
C C2B -0.1962(7) 0.86542(8) 0.3749(4) 0.0558(9) Uani d 1
H H2BA -0.374744 0.865269 0.362742 0.067 Uiso calc 1
H H2BB -0.130870 0.860757 0.455934 0.067 Uiso calc 1
C C3B -0.0824(7) 0.89355(8) 0.3255(3) 0.0520(8) Uani d 1
C C4B -0.0674(7) 0.92527(8) 0.3312(4) 0.0570(9) Uani d 1
H H4B -0.147175 0.936577 0.383220 0.068 Uiso calc 1
C C5B 0.0731(7) 0.93928(8) 0.2551(3) 0.0555(8) Uani d 1
C C6B 0.2039(7) 0.92169(8) 0.1807(3) 0.0525(8) Uani d 1
C C7B 0.1805(7) 0.89027(9) 0.1737(3) 0.0532(8) Uani d 1
H H7B 0.260340 0.878608 0.122736 0.064 Uiso calc 1
C C8B 0.0310(6) 0.87701(8) 0.2470(3) 0.0485(8) Uani d 1
C C9B -0.0676(10) 0.98942(10) 0.2963(5) 0.0809(13) Uani d 1
H H9BA -0.232946 0.982796 0.269654 0.121 Uiso calc 1
H H9BB -0.048238 1.010399 0.273155 0.121 Uiso calc 1
H H9BC -0.034921 0.987878 0.380430 0.121 Uiso calc 1
C C10B 0.5159(8) 0.92311(11) 0.0570(4) 0.0705(11) Uani d 1
H H10D 0.617085 0.910201 0.111886 0.106 Uiso calc 1
H H10E 0.617839 0.937578 0.023139 0.106 Uiso calc 1
H H10F 0.428328 0.910651 -0.004086 0.106 Uiso calc 1
C C11B 0.1210(6) 0.82255(7) 0.3189(3) 0.0455(7) Uani d 1
H H11C 0.229331 0.821159 0.259341 0.055 Uiso calc 1
H H11D 0.218827 0.829477 0.391127 0.055 Uiso calc 1
C C12B -0.1105(6) 0.79002(8) 0.4425(3) 0.0527(8) Uani d 1
H H12D -0.164002 0.769348 0.453906 0.079 Uiso calc 1
H H12E -0.251015 0.803386 0.429727 0.079 Uiso calc 1
H H12F -0.002607 0.796624 0.511105 0.079 Uiso calc 1
C C13B 0.2266(6) 0.76792(7) 0.3480(3) 0.0476(8) Uani d 1
H H13C 0.330994 0.770467 0.422921 0.057 Uiso calc 1
H H13D 0.326326 0.771698 0.286222 0.057 Uiso calc 1
C C14B 0.1323(7) 0.73538(8) 0.3382(3) 0.0512(8) Uani d 1
H H14C 0.004241 0.733603 0.271076 0.061 Uiso calc 1
H H14D 0.062093 0.729989 0.408309 0.061 Uiso calc 1
C C15B 0.3438(7) 0.71339(8) 0.3234(4) 0.0577(9) Uani d 1
H H15C 0.401388 0.717368 0.248842 0.069 Uiso calc 1
H H15D 0.479713 0.716992 0.385670 0.069 Uiso calc 1
C C16B 0.1363(6) 0.66877(8) 0.2308(3) 0.0478(8) Uani d 1
C C17B 0.0556(7) 0.63583(8) 0.2399(4) 0.0573(9) Uani d 1
H H17C -0.038466 0.630040 0.165240 0.069 Uiso calc 1
H H17D -0.054838 0.634830 0.298673 0.069 Uiso calc 1
C C18B 0.2565(6) 0.61206(7) 0.2711(3) 0.0453(7) Uani d 1
C C19B 0.2375(7) 0.58551(8) 0.2004(3) 0.0522(8) Uani d 1
H H19B 0.108078 0.584002 0.138948 0.063 Uiso calc 1
C C20B 0.4031(6) 0.56177(8) 0.2189(3) 0.0490(8) Uani d 1
C C21B 0.5999(6) 0.56404(7) 0.3103(3) 0.0467(7) Uani d 1
C C22B 0.6197(6) 0.58972(7) 0.3803(3) 0.0466(7) Uani d 1
H H22B 0.749473 0.590975 0.441676 0.056 Uiso calc 1
C C23B 0.4509(6) 0.61426(7) 0.3628(3) 0.0440(7) Uani d 1
C C24B 0.5004(7) 0.64116(8) 0.4456(3) 0.0512(8) Uani d 1
H H24C 0.651102 0.651039 0.430269 0.061 Uiso calc 1
H H24D 0.529528 0.633236 0.525269 0.061 Uiso calc 1
C C25B 0.3011(8) 0.66548(9) 0.4397(3) 0.0576(9) Uani d 1
H H25C 0.147696 0.655816 0.452326 0.069 Uiso calc 1
H H25D 0.345166 0.680269 0.502359 0.069 Uiso calc 1
C C26B 0.1662(10) 0.52758(13) 0.0870(6) 0.0916(16) Uani d 1
H H26D 0.038366 0.528721 0.135944 0.137 Uiso calc 1
H H26E 0.174428 0.507043 0.057111 0.137 Uiso calc 1
H H26F 0.130802 0.541700 0.022634 0.137 Uiso calc 1
C C27B 0.9554(8) 0.54023(9) 0.4151(4) 0.0632(10) Uani d 1
H H27D 1.060743 0.557255 0.403529 0.095 Uiso calc 1
H H27E 1.047182 0.521414 0.416121 0.095 Uiso calc 1
H H27F 0.893304 0.542643 0.488604 0.095 Uiso calc 1

loop_
_atom_site_aniso_label
_atom_site_aniso_U_11
_atom_site_aniso_U_22
_atom_site_aniso_U_33
_atom_site_aniso_U_12
_atom_site_aniso_U_13
_atom_site_aniso_U_23
Cl1A 0.0554(5) 0.0906(7) 0.0457(4) 0.0072(5) 0.0127(3) -0.0021(5)
Cl1B 0.0656(5) 0.0776(6) 0.0509(5) -0.0074(5) -0.0087(4) -0.0018(4)
O1A 0.0868(19) 0.0395(14) 0.093(2) 0.0034(12) 0.0313(16) -0.0024(13)
O2A 0.0726(17) 0.0581(16) 0.086(2) -0.0078(13) 0.0367(15) -0.0194(14)
O3A 0.0849(18) 0.0532(15) 0.0439(13) -0.0062(13) -0.0035(12) -0.0064(11)
O4A 0.0705(16) 0.0526(15) 0.0778(18) -0.0026(12) -0.0007(13) 0.0313(14)
O5A 0.0625(14) 0.0408(13) 0.0699(16) -0.0140(11) -0.0017(12) 0.0130(12)
O1B 0.102(2) 0.0376(14) 0.087(2) -0.0021(13) 0.0355(17) 0.0028(13)
O2B 0.0855(18) 0.0573(16) 0.0739(19) 0.0062(14) 0.0322(15) 0.0146(14)
O3B 0.0894(19) 0.0554(16) 0.0517(15) 0.0149(13) 0.0135(13) 0.0076(12)
O4B 0.0740(17) 0.0508(15) 0.083(2) 0.0069(13) -0.0076(14) -0.0224(14)
O5B 0.0636(15) 0.0398(13) 0.0764(18) 0.0161(11) -0.0023(13) -0.0075(12)
O6 0.084(2) 0.140(3) 0.088(2) 0.023(2) 0.0230(18) 0.024(2)
N1A 0.0444(13) 0.0325(13) 0.0478(14) -0.0032(10) 0.0076(11) 0.0012(11)
N1B 0.0426(13) 0.0379(13) 0.0427(14) 0.0010(10) 0.0003(11) -0.0021(11)
N2A 0.0593(16) 0.0319(13) 0.0406(14) -0.0074(11) 0.0047(12) -0.0004(11)
N2B 0.0737(19) 0.0375(15) 0.0517(17) 0.0113(13) 0.0135(14) 0.0058(12)
C1A 0.0430(16) 0.0367(16) 0.0545(19) -0.0028(12) 0.0036(13) -0.0042(14)
C2A 0.0561(19) 0.0450(18) 0.055(2) 0.0075(14) 0.0102(16) 0.0016(15)
C3A 0.0508(18) 0.0444(18) 0.0483(19) 0.0030(14) 0.0067(14) 0.0038(15)
C4A 0.066(2) 0.0436(19) 0.058(2) 0.0048(16) 0.0168(17) 0.0090(16)
C5A 0.060(2) 0.0395(18) 0.062(2) 0.0038(15) 0.0095(17) -0.0013(16)
C6A 0.0472(18) 0.051(2) 0.057(2) -0.0037(14) 0.0098(15) -0.0097(16)
C7A 0.0444(17) 0.0494(19) 0.059(2) -0.0094(14) 0.0101(15) -0.0023(16)
C8A 0.0427(16) 0.0409(17) 0.056(2) -0.0013(13) 0.0053(14) -0.0019(15)
C9A 0.099(4) 0.044(2) 0.122(4) -0.005(2) 0.033(3) -0.003(2)
C10A 0.058(2) 0.085(3) 0.067(3) -0.009(2) 0.0200(18) -0.013(2)
C11A 0.0524(18) 0.0324(15) 0.0513(19) -0.0047(13) 0.0043(14) -0.0021(13)
C12A 0.0539(18) 0.053(2) 0.062(2) -0.0019(15) 0.0239(16) 0.0081(17)
C13A 0.0461(17) 0.0366(16) 0.055(2) -0.0056(12) 0.0142(14) -0.0004(14)
C14A 0.0490(17) 0.0369(16) 0.0454(17) -0.0029(13) 0.0088(13) 0.0005(13)
C15A 0.0528(18) 0.0351(16) 0.0478(18) -0.0046(13) 0.0065(14) -0.0003(14)
C16A 0.0478(17) 0.0397(17) 0.0443(18) -0.0105(13) -0.0002(13) -0.0016(14)
C17A 0.0456(17) 0.0455(19) 0.057(2) -0.0042(14) -0.0055(15) 0.0054(15)
C18A 0.0438(16) 0.0319(15) 0.0469(17) 0.0006(12) 0.0034(13) -0.0006(13)
C19A 0.0494(17) 0.0431(18) 0.0513(19) 0.0024(14) -0.0047(14) 0.0056(15)
C20A 0.0570(19) 0.0372(17) 0.0498(19) 0.0018(14) 0.0085(15) 0.0091(14)
C21A 0.0475(17) 0.0343(16) 0.0542(19) -0.0034(13) 0.0064(14) 0.0018(14)
C22A 0.0452(16) 0.0354(16) 0.0472(17) -0.0051(12) 0.0014(13) 0.0032(13)
C23A 0.0442(15) 0.0315(15) 0.0413(16) -0.0009(12) 0.0070(12) -0.0004(12)
C24A 0.0534(18) 0.0380(16) 0.0422(17) -0.0056(13) 0.0031(14) 0.0018(13)
C25A 0.0583(19) 0.0395(17) 0.0392(17) -0.0062(14) 0.0106(14) 0.0002(13)
C26A 0.082(3) 0.115(5) 0.171(7) 0.028(3) 0.023(4) 0.098(5)
C27A 0.061(2) 0.0463(19) 0.072(2) -0.0138(16) -0.0023(18) 0.0035(18)
C1B 0.0547(19) 0.0398(17) 0.053(2) -0.0016(14) -0.0055(15) 0.0024(14)
C2B 0.055(2) 0.0447(19) 0.068(2) -0.0021(15) 0.0097(17) 0.0042(17)
C3B 0.0576(19) 0.0445(19) 0.053(2) 0.0002(15) 0.0058(15) 0.0034(15)
C4B 0.070(2) 0.0424(19) 0.062(2) -0.0007(16) 0.0215(18) -0.0017(16)
C5B 0.067(2) 0.044(2) 0.056(2) 0.0006(16) 0.0109(17) -0.0007(16)
C6B 0.060(2) 0.050(2) 0.0478(19) 0.0021(15) 0.0086(15) 0.0065(15)
C7B 0.066(2) 0.052(2) 0.0418(18) 0.0102(16) 0.0073(15) 0.0038(15)
C8B 0.0581(19) 0.0407(17) 0.0443(18) 0.0030(14) -0.0011(14) 0.0006(14)
C9B 0.101(3) 0.043(2) 0.104(4) 0.008(2) 0.032(3) 0.006(2)
C10B 0.065(2) 0.085(3) 0.063(2) 0.009(2) 0.0135(19) 0.014(2)
C11B 0.0527(18) 0.0382(17) 0.0442(17) -0.0066(13) 0.0021(14) 0.0003(13)
C12B 0.0520(18) 0.0480(19) 0.060(2) -0.0010(14) 0.0150(15) -0.0001(16)
C13B 0.0473(17) 0.0421(18) 0.054(2) 0.0056(13) 0.0085(14) 0.0017(14)
C14B 0.0572(19) 0.0407(18) 0.058(2) 0.0034(14) 0.0159(16) 0.0049(15)
C15B 0.067(2) 0.0389(18) 0.068(2) 0.0075(16) 0.0115(17) 0.0006(17)
C16B 0.0528(18) 0.0431(18) 0.050(2) 0.0121(14) 0.0165(15) 0.0036(15)
C17B 0.0490(19) 0.047(2) 0.075(3) 0.0065(15) 0.0080(17) 0.0049(18)
C18B 0.0448(16) 0.0381(17) 0.0541(19) 0.0017(13) 0.0104(14) 0.0056(14)
C19B 0.0516(19) 0.0463(19) 0.057(2) -0.0012(14) 0.0017(15) -0.0017(16)
C20B 0.0567(19) 0.0372(17) 0.0534(19) 0.0017(14) 0.0086(15) -0.0026(15)
C21B 0.0495(17) 0.0373(17) 0.0543(19) 0.0037(13) 0.0111(14) 0.0022(15)
C22B 0.0484(18) 0.0391(17) 0.0517(19) 0.0037(13) 0.0057(14) -0.0001(14)
C23B 0.0480(17) 0.0371(16) 0.0489(18) 0.0020(13) 0.0135(14) 0.0045(13)
C24B 0.061(2) 0.0436(18) 0.0484(19) 0.0083(15) 0.0075(15) -0.0011(15)
C25B 0.080(2) 0.051(2) 0.0449(19) 0.0202(18) 0.0198(17) 0.0045(15)
C26B 0.084(3) 0.079(3) 0.110(4) -0.016(2) 0.007(3) -0.039(3)
C27B 0.065(2) 0.048(2) 0.073(3) 0.0175(17) -0.0018(19) 0.0018(18)

loop_
_atom_type_symbol
_atom_type_description
_atom_type_scat_dispersion_real
_atom_type_scat_dispersion_imag
_atom_type_scat_source
C C 0.0181 0.0091 'International Tables Vol C Tables 4.2.6.8 and 6.1.1.4'
H H 0.0000 0.0000 'International Tables Vol C Tables 4.2.6.8 and 6.1.1.4'
N N 0.0311 0.0180 'International Tables Vol C Tables 4.2.6.8 and 6.1.1.4'
O O 0.0492 0.0322 'International Tables Vol C Tables 4.2.6.8 and 6.1.1.4'
Cl Cl 0.3639 0.7018 'International Tables Vol C Tables 4.2.6.8 and 6.1.1.4'

loop_
_geom_angle_atom_site_label_1
_geom_angle_atom_site_label_2
_geom_angle_atom_site_label_3
_geom_angle
C5A O1A C9A 117.4(3)
C6A O2A C10A 117.5(3)
C26A O4A C20A 118.7(3)
C21A O5A C27A 117.7(3)
C5B O1B C9B 117.2(3)
C6B O2B C10B 117.0(3)
C20B O4B C26B 117.5(3)
C21B O5B C27B 117.6(3)
H6A O6 H6B 133.1
C11A N1A H1A 106.3
C12A N1A H1A 106.3
C12A N1A C11A 113.4(3)
C12A N1A C13A 111.6(3)
C13A N1A H1A 106.3
C13A N1A C11A 112.3(2)
C11B N1B H1B 107.5
C12B N1B H1B 107.5
C12B N1B C11B 112.3(3)
C12B N1B C13B 111.7(3)
C13B N1B H1B 107.5
C13B N1B C11B 110.0(2)
C16A N2A C15A 119.2(3)
C16A N2A C25A 122.1(3)
C25A N2A C15A 118.7(3)
C15B N2B C25B 118.7(3)
C16B N2B C15B 119.5(3)
C16B N2B C25B 121.4(3)
C2A C1A H1AA 113.3
C8A C1A H1AA 113.3
C8A C1A C2A 86.0(2)
C11A C1A H1AA 113.3
C11A C1A C2A 117.8(3)
C11A C1A C8A 110.2(3)
C1A C2A H2AA 114.3
C1A C2A H2AB 114.3
H2AA C2A H2AB 111.4
C3A C2A C1A 86.1(3)
C3A C2A H2AA 114.3
C3A C2A H2AB 114.3
C4A C3A C2A 143.8(3)
C8A C3A C2A 93.8(3)
C8A C3A C4A 122.2(3)
C3A C4A H4A 122.0
C3A C4A C5A 116.1(3)
C5A C4A H4A 122.0
O1A C5A C4A 123.6(3)
O1A C5A C6A 114.8(3)
C4A C5A C6A 121.6(3)
O2A C6A C5A 114.3(3)
O2A C6A C7A 124.3(3)
C7A C6A C5A 121.4(3)
C6A C7A H7A 122.0
C8A C7A C6A 116.1(3)
C8A C7A H7A 122.0
C3A C8A C1A 94.0(3)
C3A C8A C7A 122.7(3)
C7A C8A C1A 143.2(3)
O1A C9A H9AA 109.5
O1A C9A H9AB 109.5
O1A C9A H9AC 109.5
H9AA C9A H9AB 109.5
H9AA C9A H9AC 109.5
H9AB C9A H9AC 109.5
O2A C10A H10A 109.5
O2A C10A H10B 109.5
O2A C10A H10C 109.5
H10A C10A H10B 109.5
H10A C10A H10C 109.5
H10B C10A H10C 109.5
N1A C11A C1A 116.3(3)
N1A C11A H11A 108.2
N1A C11A H11B 108.2
C1A C11A H11A 108.2
C1A C11A H11B 108.2
H11A C11A H11B 107.4
N1A C12A H12A 109.5
N1A C12A H12B 109.5
N1A C12A H12C 109.5
H12A C12A H12B 109.5
H12A C12A H12C 109.5
H12B C12A H12C 109.5
N1A C13A H13A 109.0
N1A C13A H13B 109.0
N1A C13A C14A 113.1(3)
H13A C13A H13B 107.8
C14A C13A H13A 109.0
C14A C13A H13B 109.0
C13A C14A H14A 109.8
C13A C14A H14B 109.8
C13A C14A C15A 109.4(3)
H14A C14A H14B 108.2
C15A C14A H14A 109.8
C15A C14A H14B 109.8
N2A C15A C14A 112.3(3)
N2A C15A H15A 109.2
N2A C15A H15B 109.2
C14A C15A H15A 109.2
C14A C15A H15B 109.2
H15A C15A H15B 107.9
O3A C16A N2A 122.3(3)
O3A C16A C17A 120.8(3)
N2A C16A C17A 116.9(3)
C16A C17A H17A 108.1
C16A C17A H17B 108.1
C16A C17A C18A 116.7(3)
H17A C17A H17B 107.3
C18A C17A H17A 108.1
C18A C17A H17B 108.1
C19A C18A C17A 116.3(3)
C23A C18A C17A 124.8(3)
C23A C18A C19A 118.9(3)
C18A C19A H19A 119.1
C20A C19A C18A 121.9(3)
C20A C19A H19A 119.1
O4A C20A C21A 116.4(3)
C19A C20A O4A 123.9(3)
C19A C20A C21A 119.7(3)
O5A C21A C20A 115.8(3)
O5A C21A C22A 125.6(3)
C22A C21A C20A 118.6(3)
C21A C22A H22A 118.7
C21A C22A C23A 122.5(3)
C23A C22A H22A 118.7
C18A C23A C22A 118.3(3)
C18A C23A C24A 125.2(3)
C22A C23A C24A 116.5(3)
C23A C24A H24A 108.0
C23A C24A H24B 108.0
H24A C24A H24B 107.3
C25A C24A C23A 117.0(3)
C25A C24A H24A 108.0
C25A C24A H24B 108.0
N2A C25A C24A 112.1(3)
N2A C25A H25A 109.2
N2A C25A H25B 109.2
C24A C25A H25A 109.2
C24A C25A H25B 109.2
H25A C25A H25B 107.9
O4A C26A H26A 109.5
O4A C26A H26B 109.5
O4A C26A H26C 109.5
H26A C26A H26B 109.5
H26A C26A H26C 109.5
H26B C26A H26C 109.5
O5A C27A H27A 109.5
O5A C27A H27B 109.5
O5A C27A H27C 109.5
H27A C27A H27B 109.5
H27A C27A H27C 109.5
H27B C27A H27C 109.5
C2B C1B H1BA 111.6
C8B C1B H1BA 111.6
C8B C1B C2B 85.8(3)
C11B C1B H1BA 111.6
C11B C1B C2B 120.8(3)
C11B C1B C8B 113.0(3)
C1B C2B H2BA 114.3
C1B C2B H2BB 114.3
H2BA C2B H2BB 111.4
C3B C2B C1B 86.1(3)
C3B C2B H2BA 114.3
C3B C2B H2BB 114.3
C4B C3B C2B 144.1(4)
C8B C3B C2B 94.2(3)
C8B C3B C4B 121.7(4)
C3B C4B H4B 121.8
C3B C4B C5B 116.3(4)
C5B C4B H4B 121.8
O1B C5B C4B 124.2(3)
O1B C5B C6B 114.6(3)
C4B C5B C6B 121.2(3)
O2B C6B C5B 114.0(3)
C7B C6B O2B 124.6(3)
C7B C6B C5B 121.4(3)
C6B C7B H7B 122.0
C6B C7B C8B 116.0(3)
C8B C7B H7B 122.0
C3B C8B C1B 93.8(3)
C3B C8B C7B 123.1(3)
C7B C8B C1B 143.0(3)
O1B C9B H9BA 109.5
O1B C9B H9BB 109.5
O1B C9B H9BC 109.5
H9BA C9B H9BB 109.5
H9BA C9B H9BC 109.5
H9BB C9B H9BC 109.5
O2B C10B H10D 109.5
O2B C10B H10E 109.5
O2B C10B H10F 109.5
H10D C10B H10E 109.5
H10D C10B H10F 109.5
H10E C10B H10F 109.5
N1B C11B C1B 114.2(3)
N1B C11B H11C 108.7
N1B C11B H11D 108.7
C1B C11B H11C 108.7
C1B C11B H11D 108.7
H11C C11B H11D 107.6
N1B C12B H12D 109.5
N1B C12B H12E 109.5
N1B C12B H12F 109.5
H12D C12B H12E 109.5
H12D C12B H12F 109.5
H12E C12B H12F 109.5
N1B C13B H13C 109.1
N1B C13B H13D 109.1
N1B C13B C14B 112.4(3)
H13C C13B H13D 107.9
C14B C13B H13C 109.1
C14B C13B H13D 109.1
C13B C14B H14C 109.7
C13B C14B H14D 109.7
C13B C14B C15B 109.7(3)
H14C C14B H14D 108.2
C15B C14B H14C 109.7
C15B C14B H14D 109.7
N2B C15B C14B 110.9(3)
N2B C15B H15C 109.5
N2B C15B H15D 109.5
C14B C15B H15C 109.5
C14B C15B H15D 109.5
H15C C15B H15D 108.1
O3B C16B N2B 122.1(3)
O3B C16B C17B 120.5(3)
N2B C16B C17B 117.4(3)
C16B C17B H17C 108.1
C16B C17B H17D 108.1
C16B C17B C18B 117.0(3)
H17C C17B H17D 107.3
C18B C17B H17C 108.1
C18B C17B H17D 108.1
C19B C18B C17B 115.5(3)
C23B C18B C17B 125.8(3)
C23B C18B C19B 118.6(3)
C18B C19B H19B 118.8
C20B C19B C18B 122.3(3)
C20B C19B H19B 118.8
O4B C20B C19B 124.9(3)
O4B C20B C21B 115.9(3)
C19B C20B C21B 119.1(3)
O5B C21B C20B 115.5(3)
C22B C21B O5B 125.4(3)
C22B C21B C20B 119.1(3)
C21B C22B H22B 118.8
C21B C22B C23B 122.5(3)
C23B C22B H22B 118.8
C18B C23B C22B 118.3(3)
C18B C23B C24B 125.5(3)
C22B C23B C24B 116.2(3)
C23B C24B H24C 108.1
C23B C24B H24D 108.1
C23B C24B C25B 116.7(3)
H24C C24B H24D 107.3
C25B C24B H24C 108.1
C25B C24B H24D 108.1
N2B C25B C24B 112.5(3)
N2B C25B H25C 109.1
N2B C25B H25D 109.1
C24B C25B H25C 109.1
C24B C25B H25D 109.1
H25C C25B H25D 107.8
O4B C26B H26D 109.5
O4B C26B H26E 109.5
O4B C26B H26F 109.5
H26D C26B H26E 109.5
H26D C26B H26F 109.5
H26E C26B H26F 109.5
O5B C27B H27D 109.5
O5B C27B H27E 109.5
O5B C27B H27F 109.5
H27D C27B H27E 109.5
H27D C27B H27F 109.5
H27E C27B H27F 109.5

loop_
_geom_bond_atom_site_label_1
_geom_bond_atom_site_label_2
_geom_bond_distance
O1A C5A 1.369(4)
O1A C9A 1.422(6)
O2A C6A 1.376(4)
O2A C10A 1.405(5)
O3A C16A 1.233(4)
O4A C20A 1.376(4)
O4A C26A 1.349(6)
O5A C21A 1.363(4)
O5A C27A 1.414(5)
O1B C5B 1.371(5)
O1B C9B 1.420(5)
O2B C6B 1.382(5)
O2B C10B 1.404(5)
O3B C16B 1.228(4)
O4B C20B 1.371(4)
O4B C26B 1.406(6)
O5B C21B 1.373(4)
O5B C27B 1.408(5)
O6 H6A 0.8195
O6 H6B 0.8214
N1A H1A 0.9800
N1A C11A 1.504(4)
N1A C12A 1.488(4)
N1A C13A 1.497(4)
N1B H1B 0.9800
N1B C11B 1.500(4)
N1B C12B 1.484(4)
N1B C13B 1.499(4)
N2A C15A 1.464(4)
N2A C16A 1.333(4)
N2A C25A 1.460(4)
N2B C15B 1.452(5)
N2B C16B 1.347(5)
N2B C25B 1.458(5)
C1A H1AA 0.9800
C1A C2A 1.580(5)
C1A C8A 1.524(5)
C1A C11A 1.519(5)
C2A H2AA 0.9700
C2A H2AB 0.9700
C2A C3A 1.525(5)
C3A C4A 1.384(5)
C3A C8A 1.371(5)
C4A H4A 0.9300
C4A C5A 1.394(5)
C5A C6A 1.405(5)
C6A C7A 1.386(5)
C7A H7A 0.9300
C7A C8A 1.387(5)
C9A H9AA 0.9600
C9A H9AB 0.9600
C9A H9AC 0.9600
C10A H10A 0.9600
C10A H10B 0.9600
C10A H10C 0.9600
C11A H11A 0.9700
C11A H11B 0.9700
C12A H12A 0.9600
C12A H12B 0.9600
C12A H12C 0.9600
C13A H13A 0.9700
C13A H13B 0.9700
C13A C14A 1.503(5)
C14A H14A 0.9700
C14A H14B 0.9700
C14A C15A 1.519(4)
C15A H15A 0.9700
C15A H15B 0.9700
C16A C17A 1.515(5)
C17A H17A 0.9700
C17A H17B 0.9700
C17A C18A 1.519(4)
C18A C19A 1.407(5)
C18A C23A 1.390(4)
C19A H19A 0.9300
C19A C20A 1.373(5)
C20A C21A 1.398(5)
C21A C22A 1.377(5)
C22A H22A 0.9300
C22A C23A 1.408(4)
C23A C24A 1.516(4)
C24A H24A 0.9700
C24A H24B 0.9700
C24A C25A 1.513(5)
C25A H25A 0.9700
C25A H25B 0.9700
C26A H26A 0.9600
C26A H26B 0.9600
C26A H26C 0.9600
C27A H27A 0.9600
C27A H27B 0.9600
C27A H27C 0.9600
C1B H1BA 0.9800
C1B C2B 1.583(6)
C1B C8B 1.528(5)
C1B C11B 1.510(5)
C2B H2BA 0.9700
C2B H2BB 0.9700
C2B C3B 1.519(5)
C3B C4B 1.382(5)
C3B C8B 1.369(5)
C4B H4B 0.9300
C4B C5B 1.386(5)
C5B C6B 1.416(5)
C6B C7B 1.373(5)
C7B H7B 0.9300
C7B C8B 1.382(5)
C9B H9BA 0.9600
C9B H9BB 0.9600
C9B H9BC 0.9600
C10B H10D 0.9600
C10B H10E 0.9600
C10B H10F 0.9600
C11B H11C 0.9700
C11B H11D 0.9700
C12B H12D 0.9600
C12B H12E 0.9600
C12B H12F 0.9600
C13B H13C 0.9700
C13B H13D 0.9700
C13B C14B 1.505(5)
C14B H14C 0.9700
C14B H14D 0.9700
C14B C15B 1.531(5)
C15B H15C 0.9700
C15B H15D 0.9700
C16B C17B 1.507(5)
C17B H17C 0.9700
C17B H17D 0.9700
C17B C18B 1.516(5)
C18B C19B 1.407(5)
C18B C23B 1.392(5)
C19B H19B 0.9300
C19B C20B 1.372(5)
C20B C21B 1.399(5)
C21B C22B 1.371(5)
C22B H22B 0.9300
C22B C23B 1.408(5)
C23B C24B 1.508(5)
C24B H24C 0.9700
C24B H24D 0.9700
C24B C25B 1.516(5)
C25B H25C 0.9700
C25B H25D 0.9700
C26B H26D 0.9600
C26B H26E 0.9600
C26B H26F 0.9600
C27B H27D 0.9600
C27B H27E 0.9600
C27B H27F 0.9600

loop_
_geom_hbond_atom_site_label_D
_geom_hbond_atom_site_label_H
_geom_hbond_atom_site_label_A
_geom_hbond_site_symmetry_A
_geom_hbond_distance_DH
_geom_hbond_distance_HA
_geom_hbond_distance_DA
_geom_hbond_angle_DHA
_geom_hbond_publ_flag
O6 H6A Cl1B 1_655 0.82 2.58 3.230(4) 137.0 yes
O6 H6B Cl1B . 0.82 2.49 3.283(4) 161.7 yes
N1A H1A Cl1A . 0.98 2.12 3.055(3) 158.4 yes
N1B H1B Cl1B . 0.98 2.12 3.093(3) 174.2 yes

loop_
_geom_torsion_atom_site_label_1
_geom_torsion_atom_site_label_2
_geom_torsion_atom_site_label_3
_geom_torsion_atom_site_label_4
_geom_torsion
O1A C5A C6A O2A -2.7(5)
O1A C5A C6A C7A 176.8(3)
O2A C6A C7A C8A -179.1(3)
O3A C16A C17A C18A -114.6(4)
O4A C20A C21A O5A 0.5(5)
O4A C20A C21A C22A 178.8(3)
O5A C21A C22A C23A 179.6(3)
O1B C5B C6B O2B 3.2(5)
O1B C5B C6B C7B -175.0(4)
O2B C6B C7B C8B 179.2(3)
O3B C16B C17B C18B 120.5(4)
O4B C20B C21B O5B -0.1(5)
O4B C20B C21B C22B -179.1(3)
O5B C21B C22B C23B -179.8(3)
N1A C13A C14A C15A -172.8(3)
N1B C13B C14B C15B 168.7(3)
N2A C16A C17A C18A 66.3(4)
N2B C16B C17B C18B -59.8(5)
C1A C2A C3A C4A -173.9(5)
C1A C2A C3A C8A 1.3(3)
C2A C1A C8A C3A 1.3(3)
C2A C1A C8A C7A 176.4(5)
C2A C1A C11A N1A 90.4(3)
C2A C3A C4A C5A 174.6(5)
C2A C3A C8A C1A -1.3(3)
C2A C3A C8A C7A -177.8(3)
C3A C4A C5A O1A -177.7(4)
C3A C4A C5A C6A 1.5(6)
C4A C3A C8A C1A 175.3(3)
C4A C3A C8A C7A -1.2(6)
C4A C5A C6A O2A 178.1(4)
C4A C5A C6A C7A -2.5(6)
C5A C6A C7A C8A 1.5(5)
C6A C7A C8A C1A -173.9(4)
C6A C7A C8A C3A 0.3(5)
C8A C1A C2A C3A -1.2(2)
C8A C1A C11A N1A -173.3(3)
C8A C3A C4A C5A 0.3(6)
C9A O1A C5A C4A 13.9(6)
C9A O1A C5A C6A -165.3(4)
C10A O2A C6A C5A -167.6(4)
C10A O2A C6A C7A 12.9(6)
C11A N1A C13A C14A 158.4(3)
C11A C1A C2A C3A 109.6(3)
C11A C1A C8A C3A -116.9(3)
C11A C1A C8A C7A 58.2(6)
C12A N1A C11A C1A -50.2(4)
C12A N1A C13A C14A -73.0(4)
C13A N1A C11A C1A 77.4(3)
C13A C14A C15A N2A -173.4(3)
C15A N2A C16A O3A -0.1(5)
C15A N2A C16A C17A 179.0(3)
C15A N2A C25A C24A 105.7(3)
C16A N2A C15A C14A -86.3(4)
C16A N2A C25A C24A -72.0(4)
C16A C17A C18A C19A 134.4(3)
C16A C17A C18A C23A -46.6(5)
C17A C18A C19A C20A 178.8(3)
C17A C18A C23A C22A -179.9(3)
C17A C18A C23A C24A 0.4(5)
C18A C19A C20A O4A -179.5(3)
C18A C19A C20A C21A 2.1(5)
C18A C23A C24A C25A -12.9(5)
C19A C18A C23A C22A -0.9(5)
C19A C18A C23A C24A 179.4(3)
C19A C20A C21A O5A 179.1(3)
C19A C20A C21A C22A -2.6(5)
C20A C21A C22A C23A 1.5(5)
C21A C22A C23A C18A 0.3(5)
C21A C22A C23A C24A -180.0(3)
C22A C23A C24A C25A 167.4(3)
C23A C18A C19A C20A -0.2(5)
C23A C24A C25A N2A 68.2(4)
C25A N2A C15A C14A 96.0(3)
C25A N2A C16A O3A 177.5(3)
C25A N2A C16A C17A -3.4(5)
C26A O4A C20A C19A 31.5(7)
C26A O4A C20A C21A -150.0(5)
C27A O5A C21A C20A -178.3(3)
C27A O5A C21A C22A 3.5(5)
C1B C2B C3B C4B 174.9(6)
C1B C2B C3B C8B -2.2(3)
C2B C1B C8B C3B -2.2(3)
C2B C1B C8B C7B 177.7(5)
C2B C1B C11B N1B 87.7(4)
C2B C3B C4B C5B -178.1(5)
C2B C3B C8B C1B 2.3(3)
C2B C3B C8B C7B -177.6(3)
C3B C4B C5B O1B 177.3(4)
C3B C4B C5B C6B -3.3(6)
C4B C3B C8B C1B -175.7(4)
C4B C3B C8B C7B 4.3(6)
C4B C5B C6B O2B -176.2(4)
C4B C5B C6B C7B 5.6(6)
C5B C6B C7B C8B -2.7(5)
C6B C7B C8B C1B 178.0(4)
C6B C7B C8B C3B -2.1(5)
C8B C1B C2B C3B 2.0(3)
C8B C1B C11B N1B -173.0(3)
C8B C3B C4B C5B -1.4(6)
C9B O1B C5B C4B -14.8(6)
C9B O1B C5B C6B 165.9(4)
C10B O2B C6B C5B 168.5(4)
C10B O2B C6B C7B -13.3(6)
C11B N1B C13B C14B -165.9(3)
C11B C1B C2B C3B 116.3(3)
C11B C1B C8B C3B -124.0(3)
C11B C1B C8B C7B 55.9(6)
C12B N1B C11B C1B -68.3(4)
C12B N1B C13B C14B 68.7(4)
C13B N1B C11B C1B 166.7(3)
C13B C14B C15B N2B 173.4(3)
C15B N2B C16B O3B 0.5(5)
C15B N2B C16B C17B -179.2(3)
C15B N2B C25B C24B -109.1(4)
C16B N2B C15B C14B 79.9(4)
C16B N2B C25B C24B 78.2(4)
C16B C17B C18B C19B -132.4(4)
C16B C17B C18B C23B 48.5(5)
C17B C18B C19B C20B -179.0(3)
C17B C18B C23B C22B 179.1(3)
C17B C18B C23B C24B -1.8(5)
C18B C19B C20B O4B 179.5(3)
C18B C19B C20B C21B -0.7(6)
C18B C23B C24B C25B 9.7(5)
C19B C18B C23B C22B 0.0(5)
C19B C18B C23B C24B 179.1(3)
C19B C20B C21B O5B -180.0(3)
C19B C20B C21B C22B 1.1(5)
C20B C21B C22B C23B -0.9(5)
C21B C22B C23B C18B 0.4(5)
C21B C22B C23B C24B -178.8(3)
C22B C23B C24B C25B -171.2(3)
C23B C18B C19B C20B 0.2(5)
C23B C24B C25B N2B -65.1(4)
C25B N2B C15B C14B -92.9(4)
C25B N2B C16B O3B 173.2(3)
C25B N2B C16B C17B -6.5(5)
C26B O4B C20B C19B -19.5(6)
C26B O4B C20B C21B 160.7(4)
C27B O5B C21B C20B -178.7(3)
C27B O5B C21B C22B 0.1(5)
